data_7151529
loop_
_publ_author_name
'Uno, Hidemitsu'
'Inoue, Kentarou'
'Inoue, Takashi'
'Ono, Noboru'

_publ_section_title
;
 Oligocyclization of 2-(hydroxymethyl)pyrroles with electron-withdrawing
 groups at \b-positions: formation and structural elucidation of
 porphyrinogens and hexaphyrinogens
;
_journal_coden_ASTM OBCRAK
_journal_issue 21
_journal_name_full 'Organic & Biomolecular Chemistry'
_journal_page_first 3857
_journal_page_last 3865
_journal_paper_doi 10.1039/b307132d
_journal_volume 1
_journal_year 2003
_chemical_formula_moiety 'C84 H66 Cl12 N6 O12 '
_chemical_formula_sum 'C88 H70 Cl24 N6 O12'
_chemical_formula_weight 2254.43
_space_group_IT_number 61
_symmetry_cell_setting orthorhombic
_symmetry_Int_Tables_number 61
_symmetry_space_group_name_Hall '-P 2ac 2ab'
_symmetry_space_group_name_H-M 'P b c a'
_atom_sites_solution_hydrogens geom
_atom_sites_solution_primary direct
_atom_sites_solution_secondary difmap
_cell_angle_alpha 90
_cell_angle_beta 90
_cell_angle_gamma 90
_cell_formula_units_Z 4
_cell_length_a 25.555(9)
_cell_length_b 15.884(2)
_cell_length_c 25.659(8)
_cell_measurement_reflns_used 10022
_cell_measurement_temperature 288.1
_cell_measurement_theta_max 25.3
_cell_measurement_theta_min 1.6
_cell_volume 10415(5)
_computing_cell_refinement PROCESS
_computing_data_collection PROCESS
_computing_data_reduction CrystalStructure
_computing_molecular_graphics 'Ortep-3 and Mercury '
_computing_structure_refinement 'SHELXL-97 (Sheldrick, 1997)'
_computing_structure_solution SIR97
_diffrn_measured_fraction_theta_full 0.412
_diffrn_measured_fraction_theta_max 0.412
_diffrn_measurement_device_type 'Rigaku RAXIS-IV'
_diffrn_measurement_method w
_diffrn_radiation_type 'Mo Ka'
_diffrn_radiation_wavelength 0.7107
_diffrn_reflns_av_R_equivalents 0.0270
_diffrn_reflns_av_sigmaI/netI 0.0401
_diffrn_reflns_limit_h_max 30
_diffrn_reflns_limit_h_min 0
_diffrn_reflns_limit_k_max 17
_diffrn_reflns_limit_k_min 0
_diffrn_reflns_limit_l_max 30
_diffrn_reflns_limit_l_min -30
_diffrn_reflns_number 7257
_diffrn_reflns_theta_full 25.72
_diffrn_reflns_theta_max 25.72
_exptl_absorpt_coefficient_mu 0.684
_exptl_absorpt_correction_T_max 0.872
_exptl_absorpt_correction_T_min 0.863
_exptl_absorpt_correction_type multi-scan
_exptl_absorpt_process_details
;
Higashi, T. (1995). Program for Absorption Correction.
Rigaku Corporation, Tokyo, Japan.
;
_exptl_crystal_colour colorless
_exptl_crystal_density_diffrn 1.438
_exptl_crystal_description prismatic
_exptl_crystal_F_000 4576.00
_exptl_crystal_size_max 0.40
_exptl_crystal_size_mid 0.30
_exptl_crystal_size_min 0.15
_refine_diff_density_max 0.413
_refine_diff_density_min -0.352
_refine_diff_density_rms 0.088
_refine_ls_goodness_of_fit_ref 1.150
_refine_ls_hydrogen_treatment noref
_refine_ls_matrix_type full
_refine_ls_number_parameters 518
_refine_ls_number_reflns 4102
_refine_ls_number_restraints 0
_refine_ls_restrained_S_all 1.150
_refine_ls_R_factor_all 0.0928
_refine_ls_R_factor_gt 0.0872
_refine_ls_shift/su_max 0.000
_refine_ls_shift/su_mean 0.000
_refine_ls_structure_factor_coef Fsqd
_refine_ls_weighting_details 'calc w=1/[s^2^(Fo^2^)+(0.1437P)^2^+30.4653P] where P=(Fo^2^+2Fc^2^)/3'
_refine_ls_weighting_scheme calc
_refine_ls_wR_factor_gt 0.2452
_refine_ls_wR_factor_ref 0.2491
_reflns_number_gt 3785
_reflns_number_total 4102
_reflns_threshold_expression F^2^>2.0s(F^2^)
_cod_data_source_file b307132d.txt
_cod_data_source_block 4a-4CHCl3_squeezed
_cod_original_formula_sum 'C88 H70 Cl24 N6 O12 '
_cod_database_code 7151529

loop_
_symmetry_equiv_pos_as_xyz
x,y,z
-x,-y,-z
-x+1/2,y+1/2,z
x+1/2,-y+1/2,-z
x,-y+1/2,z+1/2
-x,y+1/2,-z+1/2
-x+1/2,-y,z+1/2
x+1/2,y,-z+1/2

loop_
_atom_site_label
_atom_site_type_symbol
_atom_site_fract_x
_atom_site_fract_y
_atom_site_fract_z
_atom_site_U_iso_or_equiv
_atom_site_adp_type
_atom_site_occupancy
_atom_site_symmetry_multiplicity
_atom_site_calc_flag
_atom_site_refinement_flags
_atom_site_disorder_assembly
_atom_site_disorder_group
Cl1 Cl 0.23579(13) 0.1697(2) 0.64056(13) 0.0971(11) Uani 1 1 d . . .
Cl2 Cl 0.06235(12) -0.0195(2) 0.62620(13) 0.0897(10) Uani 1 1 d . . .
Cl3 Cl -0.09622(12) 0.1634(2) 0.46845(12) 0.0843(9) Uani 1 1 d . . .
Cl4 Cl -0.10413(14) 0.4134(2) 0.60967(15) 0.0986(12) Uani 1 1 d . . .
Cl5 Cl -0.02217(13) -0.19447(18) 0.60249(14) 0.0909(10) Uani 1 1 d . . .
Cl6 Cl -0.18388(15) -0.1094(2) 0.72638(15) 0.1040(13) Uani 1 1 d . . .
O1 O 0.2222(3) -0.0306(4) 0.5750(3) 0.068(2) Uani 1 1 d . . .
O2 O 0.2130(3) -0.0429(4) 0.4893(3) 0.066(2) Uani 1 1 d . . .
O3 O -0.0163(3) 0.3755(4) 0.4890(3) 0.0607(18) Uani 1 1 d . . .
O4 O 0.0665(3) 0.3326(4) 0.5003(3) 0.075(2) Uani 1 1 d . . .
O5 O -0.0454(3) -0.0466(4) 0.7335(2) 0.0567(17) Uani 1 1 d . . .
O6 O -0.0285(3) 0.0882(4) 0.7128(3) 0.0674(19) Uani 1 1 d . . .
N1 N 0.1211(3) 0.1775(4) 0.5132(3) 0.0442(18) Uani 1 1 d . . .
N2 N -0.0052(2) 0.1873(4) 0.6179(3) 0.0350(16) Uani 1 1 d . . .
N3 N -0.1328(3) 0.0295(4) 0.5889(2) 0.0397(17) Uani 1 1 d . . .
C1 C 0.1531(3) 0.1147(5) 0.4936(3) 0.037(2) Uani 1 1 d . . .
C2 C 0.1675(3) 0.0634(5) 0.5333(4) 0.038(2) Uani 1 1 d . . .
C3 C 0.1443(3) 0.0981(5) 0.5826(4) 0.045(2) Uani 1 1 d . . .
C4 C 0.1166(3) 0.1691(5) 0.5661(3) 0.040(2) Uani 1 1 d . . .
C5 C 0.0869(3) 0.2290(5) 0.5974(3) 0.047(2) Uani 1 1 d . . .
C6 C 0.0293(3) 0.2321(5) 0.5879(3) 0.038(2) Uani 1 1 d . . .
C7 C -0.0001(3) 0.2754(5) 0.5530(3) 0.044(2) Uani 1 1 d . . .
C8 C -0.0546(3) 0.2570(5) 0.5628(3) 0.0354(19) Uani 1 1 d . . .
C9 C -0.0552(3) 0.2028(5) 0.6031(3) 0.039(2) Uani 1 1 d . . .
C10 C -0.0999(3) 0.1622(5) 0.6299(3) 0.047(2) Uani 1 1 d . . .
C11 C -0.1042(3) 0.0696(5) 0.6266(3) 0.039(2) Uani 1 1 d . . .
C12 C -0.0853(3) 0.0049(5) 0.6595(3) 0.043(2) Uani 1 1 d . . .
C13 C -0.1061(3) -0.0739(5) 0.6412(3) 0.039(2) Uani 1 1 d . . .
C14 C -0.1345(3) -0.0553(5) 0.5984(3) 0.044(2) Uani 1 1 d . . .
C15 C -0.1649(3) -0.1140(6) 0.5636(4) 0.050(2) Uani 1 1 d . . .
C16 C 0.2018(3) -0.0067(6) 0.5286(4) 0.045(2) Uani 1 1 d . . .
C17 C 0.2621(6) -0.0970(10) 0.5752(5) 0.103(5) Uani 1 1 d . . .
C18 C 0.2866(13) -0.0953(18) 0.6216(10) 0.168(14) Uani 0.70 1 d P . .
C19 C 0.1516(3) 0.0684(5) 0.6351(3) 0.042(2) Uani 1 1 d . . .
C20 C 0.1956(4) 0.0950(6) 0.6653(4) 0.059(3) Uani 1 1 d . . .
C21 C 0.2048(5) 0.0621(9) 0.7136(4) 0.081(4) Uani 1 1 d . . .
C22 C 0.1679(8) 0.0084(9) 0.7370(5) 0.104(5) Uani 1 1 d . . .
C23 C 0.1276(6) -0.0221(7) 0.7087(4) 0.082(4) Uani 1 1 d . . .
C24 C 0.1187(4) 0.0115(6) 0.6583(4) 0.062(3) Uani 1 1 d . . .
C25 C 0.0223(4) 0.3294(5) 0.5127(4) 0.050(2) Uani 1 1 d . . .
C26 C 0.0018(7) 0.4311(7) 0.4454(6) 0.109(5) Uani 1 1 d . . .
C27 C -0.0497(7) 0.4638(10) 0.4248(6) 0.132(6) Uani 1 1 d . . .
C28 C -0.1029(3) 0.2920(6) 0.5378(4) 0.045(2) Uani 1 1 d . . .
C29 C -0.1231(4) 0.2517(6) 0.4940(4) 0.053(2) Uani 1 1 d . . .
C30 C -0.1692(5) 0.2840(9) 0.4675(5) 0.087(4) Uani 1 1 d . . .
C31 C -0.1918(5) 0.3629(9) 0.4911(8) 0.117(6) Uani 1 1 d . . .
C32 C -0.1703(6) 0.3961(7) 0.5305(6) 0.090(4) Uani 1 1 d . . .
C33 C -0.1271(4) 0.3637(6) 0.5546(4) 0.063(3) Uani 1 1 d . . .
C34 C -0.0507(3) 0.0198(6) 0.7033(3) 0.042(2) Uani 1 1 d . . .
C35 C -0.0135(5) -0.0427(8) 0.7796(4) 0.078(3) Uani 1 1 d . . .
C36 C -0.0137(8) -0.1289(9) 0.8022(7) 0.142(7) Uani 1 1 d . . .
C37 C -0.1005(4) -0.1563(6) 0.6663(4) 0.054(3) Uani 1 1 d . . .
C38 C -0.0632(4) -0.2145(6) 0.6545(4) 0.055(2) Uani 1 1 d . . .
C39 C -0.0564(6) -0.2895(7) 0.6828(5) 0.087(4) Uani 1 1 d . . .
C40 C -0.0897(8) -0.3061(8) 0.7237(6) 0.116(6) Uani 1 1 d . . .
C41 C -0.1284(7) -0.2551(9) 0.7353(5) 0.106(5) Uani 1 1 d . . .
C42 C -0.1338(4) -0.1795(6) 0.7084(4) 0.065(3) Uani 1 1 d . . .
C43 C 0.322(3) -0.063(4) 0.573(3) 0.14(2) Uiso 0.30 1 d P . .
H1 H 0.1048 0.2200 0.4930 0.053 Uiso 1 1 c . . .
H2 H 0.0045 0.1503 0.6452 0.042 Uiso 1 1 c . . .
H3 H -0.1491 0.0567 0.5603 0.047 Uiso 1 1 c . . .
H4 H 0.0921 0.2151 0.6330 0.056 Uiso 1 1 c . . .
H5 H 0.1007 0.2835 0.5907 0.056 Uiso 1 1 c . . .
H6 H -0.0977 0.1764 0.6657 0.057 Uiso 1 1 c . . .
H7 H -0.1310 0.1851 0.6156 0.057 Uiso 1 1 c . . .
H8 H -0.1593 -0.1695 0.5761 0.060 Uiso 1 1 c . . .
H9 H -0.2008 -0.0997 0.5674 0.060 Uiso 1 1 c . . .
H10 H 0.2461 -0.1503 0.5701 0.123 Uiso 1 1 c . . .
H11 H 0.2869 -0.0872 0.5481 0.123 Uiso 1 1 c . . .
H12 H 0.2615 -0.1049 0.6486 0.202 Uiso 1 1 c . . .
H13 H 0.3123 -0.1384 0.6225 0.202 Uiso 1 1 c . . .
H14 H 0.3025 -0.0422 0.6265 0.202 Uiso 1 1 c . . .
H15 H 0.2362 0.0754 0.7315 0.097 Uiso 1 1 c . . .
H16 H 0.1711 -0.0064 0.7726 0.124 Uiso 1 1 c . . .
H17 H 0.1057 -0.0653 0.7223 0.099 Uiso 1 1 c . . .
H18 H 0.0231 0.4757 0.4579 0.130 Uiso 1 1 c . . .
H19 H 0.0203 0.4002 0.4196 0.130 Uiso 1 1 c . . .
H20 H -0.0681 0.4922 0.4518 0.158 Uiso 1 1 c . . .
H21 H -0.0433 0.5018 0.3969 0.158 Uiso 1 1 c . . .
H22 H -0.0702 0.4180 0.4126 0.158 Uiso 1 1 c . . .
H23 H -0.1835 0.2575 0.4376 0.104 Uiso 1 1 c . . .
H24 H -0.2223 0.3876 0.4764 0.139 Uiso 1 1 c . . .
H25 H -0.1852 0.4462 0.5443 0.107 Uiso 1 1 c . . .
H26 H 0.0211 -0.0261 0.7708 0.093 Uiso 1 1 c . . .
H27 H -0.0279 -0.0038 0.8039 0.093 Uiso 1 1 c . . .
H28 H -0.0483 -0.1447 0.8109 0.171 Uiso 1 1 c . . .
H29 H 0.0001 -0.1675 0.7771 0.171 Uiso 1 1 c . . .
H30 H 0.0075 -0.1299 0.8324 0.171 Uiso 1 1 c . . .
H31 H -0.0294 -0.3280 0.6738 0.104 Uiso 1 1 c . . .
H32 H -0.0847 -0.3555 0.7439 0.139 Uiso 1 1 c . . .
H33 H -0.1526 -0.2695 0.7621 0.127 Uiso 1 1 c . . .

loop_
_atom_site_aniso_label
_atom_site_aniso_U_11
_atom_site_aniso_U_22
_atom_site_aniso_U_33
_atom_site_aniso_U_23
_atom_site_aniso_U_13
_atom_site_aniso_U_12
Cl1 0.078(2) 0.130(3) 0.083(2) 0.0079(19) -0.0237(17) -0.040(2)
Cl2 0.079(2) 0.089(2) 0.101(2) -0.0197(18) 0.0110(18) -0.0251(16)
Cl3 0.085(2) 0.091(2) 0.077(2) -0.0287(16) -0.0046(17) 0.0170(16)
Cl4 0.101(2) 0.081(2) 0.114(3) -0.0403(18) -0.023(2) 0.0368(17)
Cl5 0.091(2) 0.0660(18) 0.116(3) -0.0012(16) 0.024(2) 0.0116(15)
Cl6 0.123(3) 0.086(2) 0.102(3) 0.0105(18) 0.061(2) -0.0058(19)
O1 0.085(5) 0.075(5) 0.045(4) -0.012(3) -0.021(4) 0.043(4)
O2 0.073(5) 0.080(5) 0.047(4) -0.015(4) 0.005(4) 0.035(4)
O3 0.062(5) 0.055(4) 0.065(5) 0.028(3) 0.011(4) -0.004(3)
O4 0.053(5) 0.059(4) 0.113(6) 0.020(4) 0.036(4) -0.007(3)
O5 0.087(5) 0.054(4) 0.030(4) 0.013(3) -0.018(3) -0.012(3)
O6 0.090(5) 0.066(5) 0.046(4) 0.006(3) -0.012(4) -0.023(4)
N1 0.040(4) 0.033(4) 0.060(5) -0.004(3) 0.001(4) -0.002(3)
N2 0.033(4) 0.039(4) 0.033(4) 0.002(3) 0.000(3) 0.007(3)
N3 0.044(4) 0.052(4) 0.023(4) 0.010(3) 0.005(3) 0.001(3)
C1 0.023(4) 0.051(5) 0.036(5) -0.013(4) 0.000(4) -0.003(4)
C2 0.024(4) 0.044(5) 0.047(6) -0.009(4) -0.002(4) 0.008(3)
C3 0.037(5) 0.053(5) 0.046(6) -0.012(4) 0.002(4) -0.002(4)
C4 0.039(5) 0.040(5) 0.042(6) -0.009(4) -0.006(4) 0.001(4)
C5 0.046(5) 0.052(5) 0.042(6) -0.006(4) -0.003(4) -0.007(4)
C6 0.033(5) 0.038(5) 0.044(5) -0.008(4) 0.005(4) 0.002(4)
C7 0.051(6) 0.037(5) 0.044(6) 0.005(4) 0.000(5) -0.004(4)
C8 0.038(5) 0.035(4) 0.033(5) -0.005(4) -0.002(4) 0.008(3)
C9 0.042(5) 0.041(5) 0.033(5) 0.004(4) 0.011(4) -0.006(4)
C10 0.051(6) 0.048(5) 0.041(5) -0.001(4) 0.015(4) -0.003(4)
C11 0.044(5) 0.035(5) 0.039(5) 0.006(4) -0.004(4) -0.003(4)
C12 0.046(5) 0.042(5) 0.042(5) 0.000(4) 0.009(4) -0.001(4)
C13 0.045(5) 0.050(5) 0.022(5) 0.007(4) -0.002(4) -0.005(4)
C14 0.046(5) 0.048(5) 0.038(6) 0.004(4) 0.002(4) -0.001(4)
C15 0.039(5) 0.058(6) 0.053(7) 0.016(5) -0.007(5) -0.003(4)
C16 0.041(5) 0.061(6) 0.032(5) 0.002(5) 0.005(4) 0.000(4)
C17 0.109(11) 0.141(12) 0.059(8) -0.012(8) -0.017(7) 0.072(9)
C18 0.24(3) 0.17(2) 0.094(18) -0.043(17) -0.07(2) 0.12(2)
C19 0.036(5) 0.054(5) 0.036(6) -0.006(4) 0.010(4) 0.009(4)
C20 0.060(7) 0.070(7) 0.047(6) -0.007(5) -0.003(5) 0.021(5)
C21 0.078(8) 0.125(11) 0.040(7) 0.013(7) -0.007(6) 0.018(8)
C22 0.185(16) 0.084(9) 0.043(8) 0.009(6) -0.021(10) 0.016(9)
C23 0.128(11) 0.079(8) 0.039(7) 0.020(6) 0.008(7) 0.000(7)
C24 0.064(7) 0.062(6) 0.061(7) -0.013(5) 0.005(5) -0.011(5)
C25 0.048(6) 0.039(5) 0.063(6) 0.005(4) 0.014(5) -0.001(4)
C26 0.174(14) 0.048(7) 0.104(11) 0.033(6) 0.070(10) 0.013(8)
C27 0.167(16) 0.113(12) 0.116(12) 0.062(10) -0.049(12) 0.018(11)
C28 0.030(5) 0.060(6) 0.044(6) 0.016(4) -0.003(4) 0.005(4)
C29 0.043(5) 0.058(6) 0.057(7) -0.001(5) 0.001(5) 0.015(4)
C30 0.060(7) 0.129(11) 0.072(8) -0.002(7) -0.027(6) 0.001(7)
C31 0.075(9) 0.091(10) 0.185(17) 0.002(10) -0.055(10) 0.044(8)
C32 0.110(11) 0.059(7) 0.100(10) -0.017(7) -0.039(9) 0.023(7)
C33 0.062(6) 0.046(6) 0.082(8) -0.006(5) -0.013(6) 0.027(5)
C34 0.033(5) 0.052(6) 0.040(5) 0.000(4) -0.005(4) -0.001(4)
C35 0.077(8) 0.095(9) 0.062(8) 0.011(6) -0.013(6) 0.001(6)
C36 0.214(19) 0.087(10) 0.126(14) 0.036(9) -0.107(13) -0.039(10)
C37 0.075(7) 0.045(5) 0.041(5) 0.018(4) -0.013(5) -0.025(5)
C38 0.060(6) 0.041(5) 0.063(7) -0.003(4) 0.000(5) 0.003(4)
C39 0.121(11) 0.064(8) 0.077(9) 0.016(6) -0.029(8) -0.015(7)
C40 0.211(19) 0.043(8) 0.094(11) 0.031(7) -0.025(12) 0.007(9)
C41 0.168(15) 0.069(9) 0.081(10) 0.038(7) 0.027(10) -0.031(9)
C42 0.079(7) 0.070(7) 0.045(6) 0.009(5) 0.017(5) -0.018(5)

loop_
_atom_type_symbol
_atom_type_description
_atom_type_scat_dispersion_real
_atom_type_scat_dispersion_imag
_atom_type_scat_source
C C 0.0033 0.0016 'International Tables Vol C Tables 4.2.6.8 and 6.1.1.4'
H H 0.0000 0.0000 'International Tables Vol C Tables 4.2.6.8 and 6.1.1.4'
N N 0.0061 0.0033 'International Tables Vol C Tables 4.2.6.8 and 6.1.1.4'
O O 0.0106 0.0060 'International Tables Vol C Tables 4.2.6.8 and 6.1.1.4'
Cl Cl 0.1484 0.1585 'International Tables Vol C Tables 4.2.6.8 and 6.1.1.4'

loop_
_geom_angle_atom_site_label_1
_geom_angle_atom_site_label_2
_geom_angle_atom_site_label_3
_geom_angle
_geom_angle_site_symmetry_1
_geom_angle_site_symmetry_3
_geom_angle_publ_flag
C16 O1 C17 118.4(8) . . ?
C25 O3 C26 115.3(9) . . ?
C34 O5 C35 120.6(7) . . ?
C4 N1 C1 109.7(7) . . ?
C4 N1 H1 125.1 . . ?
C1 N1 H1 125.2 . . ?
C9 N2 C6 110.7(6) . . ?
C9 N2 H2 124.7 . . ?
C6 N2 H2 124.5 . . ?
C14 N3 C11 110.3(7) . . ?
C14 N3 H3 124.8 . . ?
C11 N3 H3 124.9 . . ?
C2 C1 N1 108.9(7) . . ?
C2 C1 C15 132.6(7) . 5_556 ?
N1 C1 C15 118.6(8) . 5_556 ?
C1 C2 C16 125.2(8) . . ?
C1 C2 C3 107.7(7) . . ?
C16 C2 C3 126.9(8) . . ?
C4 C3 C19 128.0(8) . . ?
C4 C3 C2 103.9(8) . . ?
C19 C3 C2 128.1(8) . . ?
N1 C4 C3 109.8(7) . . ?
N1 C4 C5 121.7(7) . . ?
C3 C4 C5 128.5(8) . . ?
C4 C5 C6 116.2(7) . . ?
C4 C5 H4 107.7 . . ?
C6 C5 H4 107.8 . . ?
C4 C5 H5 107.8 . . ?
C6 C5 H5 107.8 . . ?
H4 C5 H5 109.4 . . ?
C7 C6 N2 106.2(7) . . ?
C7 C6 C5 132.2(8) . . ?
N2 C6 C5 121.6(7) . . ?
C6 C7 C8 108.5(7) . . ?
C6 C7 C25 123.4(8) . . ?
C8 C7 C25 128.0(8) . . ?
C9 C8 C7 105.6(7) . . ?
C9 C8 C28 124.0(7) . . ?
C7 C8 C28 130.2(7) . . ?
C8 C9 N2 108.9(7) . . ?
C8 C9 C10 129.9(8) . . ?
N2 C9 C10 121.1(7) . . ?
C11 C10 C9 117.8(7) . . ?
C11 C10 H6 107.3 . . ?
C9 C10 H6 107.4 . . ?
C11 C10 H7 107.3 . . ?
C9 C10 H7 107.4 . . ?
H6 C10 H7 109.5 . . ?
N3 C11 C12 105.5(7) . . ?
N3 C11 C10 122.8(7) . . ?
C12 C11 C10 131.6(8) . . ?
C11 C12 C13 108.0(7) . . ?
C11 C12 C34 123.5(7) . . ?
C13 C12 C34 128.4(7) . . ?
C14 C13 C12 106.0(7) . . ?
C14 C13 C37 127.3(8) . . ?
C12 C13 C37 126.6(7) . . ?
C13 C14 N3 110.1(8) . . ?
C13 C14 C15 128.8(8) . . ?
N3 C14 C15 121.2(8) . . ?
C1 C15 C14 118.8(7) 5_556 . ?
C1 C15 H8 107.1 5_556 . ?
C14 C15 H8 107.1 . . ?
C1 C15 H9 107.1 5_556 . ?
C14 C15 H9 107.1 . . ?
H8 C15 H9 109.5 . . ?
O2 C16 O1 121.0(8) . . ?
O2 C16 C2 126.4(8) . . ?
O1 C16 C2 112.6(8) . . ?
C18 C17 O1 108.4(13) . . ?
C18 C17 C43 66(3) . . ?
O1 C17 C43 115(3) . . ?
C18 C17 H10 110.0 . . ?
O1 C17 H10 109.9 . . ?
C18 C17 H11 109 . . ?
O1 C17 H11 109.8 . . ?
H10 C17 H11 109.2 . . ?
C17 C18 H12 109 . . ?
C17 C18 H13 109 . . ?
H12 C18 H13 109 . . ?
C17 C18 H14 110 . . ?
H12 C18 H14 110 . . ?
H13 C18 H14 110 . . ?
C24 C19 C20 116.2(9) . . ?
C24 C19 C3 122.8(9) . . ?
C20 C19 C3 120.9(8) . . ?
C21 C20 C19 121.1(11) . . ?
C21 C20 Cl1 120.2(9) . . ?
C19 C20 Cl1 118.7(8) . . ?
C20 C21 C22 120.2(12) . . ?
C20 C21 H15 120.1 . . ?
C22 C21 H15 119.8 . . ?
C23 C22 C21 120.0(11) . . ?
C23 C22 H16 119.7 . . ?
C21 C22 H16 120.2 . . ?
C22 C23 C24 118.6(11) . . ?
C22 C23 H17 120.8 . . ?
C24 C23 H17 120.6 . . ?
C19 C24 C23 123.0(10) . . ?
C19 C24 Cl2 119.4(8) . . ?
C23 C24 Cl2 117.5(9) . . ?
O4 C25 O3 123.3(8) . . ?
O4 C25 C7 126.2(9) . . ?
O3 C25 C7 110.5(8) . . ?
O3 C26 C27 101.4 . . ?
O3 C26 H18 111.4 . . ?
C27 C26 H18 111.3 . . ?
O3 C26 H19 111.5 . . ?
C27 C26 H19 111.4 . . ?
H18 C26 H19 109.6 . . ?
C26 C27 H20 109.6 . . ?
C26 C27 H21 109.5 . . ?
H20 C27 H21 109.5 . . ?
C26 C27 H22 109.5 . . ?
H20 C27 H22 109.4 . . ?
H21 C27 H22 109.3 . . ?
C33 C28 C29 118.0(8) . . ?
C33 C28 C8 123.2(9) . . ?
C29 C28 C8 118.8(8) . . ?
C28 C29 C30 121.2(9) . . ?
C28 C29 Cl3 122.8(7) . . ?
C30 C29 Cl3 116.0(8) . . ?
C29 C30 C31 114.5(11) . . ?
C29 C30 H23 122.5 . . ?
C31 C30 H23 123.0 . . ?
C32 C31 C30 120.0(11) . . ?
C32 C31 H24 120.2 . . ?
C30 C31 H24 119.7 . . ?
C31 C32 C33 123.9(12) . . ?
C31 C32 H25 118.1 . . ?
C33 C32 H25 118.0 . . ?
C28 C33 C32 122.4(10) . . ?
C28 C33 Cl4 119.1 . . ?
C32 C33 Cl4 118.5 . . ?
O6 C34 O5 122.2(7) . . ?
O6 C34 C12 124.9(8) . . ?
O5 C34 C12 112.9(7) . . ?
O5 C35 C36 106.2(10) . . ?
O5 C35 H26 110.3 . . ?
C36 C35 H26 110.4 . . ?
O5 C35 H27 110.3 . . ?
C36 C35 H27 110.1 . . ?
H26 C35 H27 109.5 . . ?
C35 C36 H28 109.7 . . ?
C35 C36 H29 109.2 . . ?
H28 C36 H29 109.4 . . ?
C35 C36 H30 109.5 . . ?
H28 C36 H30 109.8 . . ?
H29 C36 H30 109.2 . . ?
C38 C37 C42 114.2(8) . . ?
C38 C37 C13 125.4(9) . . ?
C42 C37 C13 120.4(9) . . ?
C37 C38 C39 123.2(10) . . ?
C37 C38 Cl5 118.0(7) . . ?
C39 C38 Cl5 118.7(9) . . ?
C40 C39 C38 118.7(13) . . ?
C40 C39 H31 120.6 . . ?
C38 C39 H31 120.7 . . ?
C41 C40 C39 121.2(11) . . ?
C41 C40 H32 119 . . ?
C39 C40 H32 119.5 . . ?
C40 C41 C42 119.8(13) . . ?
C40 C41 H33 120.1 . . ?
C42 C41 H33 120.1 . . ?
C41 C42 C37 122.7(11) . . ?
C41 C42 Cl6 119.4(9) . . ?
C37 C42 Cl6 117.9(8) . . ?

loop_
_geom_bond_atom_site_label_1
_geom_bond_atom_site_label_2
_geom_bond_distance
_geom_bond_site_symmetry_2
_geom_bond_publ_flag
Cl1 C20 1.691(11) . ?
Cl2 C24 1.734(11) . ?
Cl3 C29 1.693(9) . ?
Cl4 C33 1.722(11) . ?
Cl5 C38 1.723(10) . ?
Cl6 C42 1.757(11) . ?
O1 C16 1.355(10) . ?
O1 C17 1.468(13) . ?
O2 C16 1.195(10) . ?
O3 C25 1.373(11) . ?
O3 C26 1.495(12) . ?
O4 C25 1.174(10) . ?
O5 C34 1.317(10) . ?
O5 C35 1.441(12) . ?
O6 C34 1.250(10) . ?
N1 C4 1.369(11) . ?
N1 C1 1.382(10) . ?
N1 H1 0.949 . ?
N2 C9 1.356(10) . ?
N2 C6 1.367(10) . ?
N2 H2 0.950 . ?
N3 C14 1.371(10) . ?
N3 C11 1.373(10) . ?
N3 H3 0.949 . ?
C1 C2 1.356(12) . ?
C1 C15 1.497(12) 5_556 ?
C2 C16 1.421(11) . ?
C2 C3 1.501(12) . ?
C3 C4 1.398(12) . ?
C3 C19 1.440(12) . ?
C4 C5 1.456(12) . ?
C5 C6 1.496(12) . ?
C5 H4 0.950 . ?
C5 H5 0.950 . ?
C6 C7 1.358(12) . ?
C7 C8 1.446(12) . ?
C7 C25 1.458(12) . ?
C8 C9 1.346(11) . ?
C8 C28 1.500(11) . ?
C9 C10 1.478(11) . ?
C10 C11 1.476(11) . ?
C10 H6 0.950 . ?
C10 H7 0.950 . ?
C11 C12 1.417(11) . ?
C12 C13 1.440(11) . ?
C12 C34 1.451(12) . ?
C13 C14 1.351(11) . ?
C13 C37 1.466(12) . ?
C14 C15 1.509(13) . ?
C15 C1 1.497(12) 5_556 ?
C15 H8 0.950 . ?
C15 H9 0.949 . ?
C17 C18 1.35(2) . ?
C17 C43 1.62(6) . ?
C17 H10 0.950 . ?
C17 H11 0.952 . ?
C18 H12 0.95 . ?
C18 H13 0.95 . ?
C18 H14 0.94 . ?
C19 C24 1.367(13) . ?
C19 C20 1.433(13) . ?
C20 C21 1.366(14) . ?
C21 C22 1.402(19) . ?
C21 H15 0.950 . ?
C22 C23 1.352(19) . ?
C22 H16 0.949 . ?
C23 C24 1.419(15) . ?
C23 H17 0.951 . ?
C26 C27 1.51(2) . ?
C26 H18 0.950 . ?
C26 H19 0.949 . ?
C27 H20 0.95 . ?
C27 H21 0.950 . ?
C27 H22 0.951 . ?
C28 C33 1.365(12) . ?
C28 C29 1.395(13) . ?
C29 C30 1.455(14) . ?
C30 C31 1.507(19) . ?
C30 H23 0.949 . ?
C31 C32 1.268(19) . ?
C31 H24 0.951 . ?
C32 C33 1.369(16) . ?
C32 H25 0.950 . ?
C35 C36 1.487(17) . ?
C35 H26 0.950 . ?
C35 H27 0.950 . ?
C36 H28 0.95 . ?
C36 H29 0.95 . ?
C36 H30 0.949 . ?
C37 C38 1.360(13) . ?
C37 C42 1.422(13) . ?
C38 C39 1.408(15) . ?
C39 C40 1.37(2) . ?
C39 H31 0.950 . ?
C40 C41 1.31(2) . ?
C40 H32 0.950 . ?
C41 C42 1.391(16) . ?
C41 H33 0.950 . ?

loop_
_geom_torsion_atom_site_label_1
_geom_torsion_atom_site_label_2
_geom_torsion_atom_site_label_3
_geom_torsion_atom_site_label_4
_geom_torsion
_geom_torsion_site_symmetry_1
_geom_torsion_site_symmetry_2
_geom_torsion_site_symmetry_3
_geom_torsion_site_symmetry_4
_geom_torsion_publ_flag
C4 N1 C1 C2 2.6(9) . . . . ?
C4 N1 C1 C15 -177.9(7) . . . 5_556 ?
N1 C1 C2 C16 -177.8(7) . . . . ?
C15 C1 C2 C16 2.8(14) 5_556 . . . ?
N1 C1 C2 C3 -2.1(9) . . . . ?
C15 C1 C2 C3 178.4(8) 5_556 . . . ?
C1 C2 C3 C4 0.9(9) . . . . ?
C16 C2 C3 C4 176.5(8) . . . . ?
C1 C2 C3 C19 -175.6(8) . . . . ?
C16 C2 C3 C19 -0.1(14) . . . . ?
C1 N1 C4 C3 -2.0(9) . . . . ?
C1 N1 C4 C5 177.3(7) . . . . ?
C19 C3 C4 N1 177.2(8) . . . . ?
C2 C3 C4 N1 0.7(9) . . . . ?
C19 C3 C4 C5 -2.0(14) . . . . ?
C2 C3 C4 C5 -178.5(8) . . . . ?
N1 C4 C5 C6 65.4(11) . . . . ?
C3 C4 C5 C6 -115.5(10) . . . . ?
C9 N2 C6 C7 -1.1(9) . . . . ?
C9 N2 C6 C5 177.6(7) . . . . ?
C4 C5 C6 C7 -86.3(11) . . . . ?
C4 C5 C6 N2 95.3(10) . . . . ?
N2 C6 C7 C8 0.9(9) . . . . ?
C5 C6 C7 C8 -177.6(8) . . . . ?
N2 C6 C7 C25 -178.3(8) . . . . ?
C5 C6 C7 C25 3.2(15) . . . . ?
C6 C7 C8 C9 -0.4(9) . . . . ?
C25 C7 C8 C9 178.7(9) . . . . ?
C6 C7 C8 C28 175.8(8) . . . . ?
C25 C7 C8 C28 -5.1(15) . . . . ?
C7 C8 C9 N2 -0.3(9) . . . . ?
C28 C8 C9 N2 -176.8(7) . . . . ?
C7 C8 C9 C10 -179.7(8) . . . . ?
C28 C8 C9 C10 3.8(14) . . . . ?
C6 N2 C9 C8 0.9(9) . . . . ?
C6 N2 C9 C10 -179.6(7) . . . . ?
C8 C9 C10 C11 115.7(10) . . . . ?
N2 C9 C10 C11 -63.7(11) . . . . ?
C14 N3 C11 C12 3.0(9) . . . . ?
C14 N3 C11 C10 -173.7(8) . . . . ?
C9 C10 C11 N3 -92.6(11) . . . . ?
C9 C10 C11 C12 91.7(11) . . . . ?
N3 C11 C12 C13 -2.9(9) . . . . ?
C10 C11 C12 C13 173.3(9) . . . . ?
N3 C11 C12 C34 176.7(7) . . . . ?
C10 C11 C12 C34 -7.0(15) . . . . ?
C11 C12 C13 C14 1.9(9) . . . . ?
C34 C12 C13 C14 -177.8(8) . . . . ?
C11 C12 C13 C37 -174.2(9) . . . . ?
C34 C12 C13 C37 6.2(14) . . . . ?
C12 C13 C14 N3 -0.1(10) . . . . ?
C37 C13 C14 N3 176.0(8) . . . . ?
C12 C13 C14 C15 -179.9(9) . . . . ?
C37 C13 C14 C15 -3.9(16) . . . . ?
C11 N3 C14 C13 -1.9(10) . . . . ?
C11 N3 C14 C15 178.0(8) . . . . ?
C13 C14 C15 C1 -124.4(10) . . . 5_556 ?
N3 C14 C15 C1 55.7(12) . . . 5_556 ?
C17 O1 C16 O2 5.6(15) . . . . ?
C17 O1 C16 C2 -174.2(10) . . . . ?
C1 C2 C16 O2 -18.9(14) . . . . ?
C3 C2 C16 O2 166.2(9) . . . . ?
C1 C2 C16 O1 160.9(8) . . . . ?
C3 C2 C16 O1 -14.0(12) . . . . ?
C16 O1 C17 C18 164(2) . . . . ?
C16 O1 C17 C43 93(3) . . . . ?
C4 C3 C19 C24 91.8(12) . . . . ?
C2 C3 C19 C24 -92.5(11) . . . . ?
C4 C3 C19 C20 -91.0(11) . . . . ?
C2 C3 C19 C20 84.8(11) . . . . ?
C24 C19 C20 C21 2.4(14) . . . . ?
C3 C19 C20 C21 -175.0(9) . . . . ?
C24 C19 C20 Cl1 -176.3(7) . . . . ?
C3 C19 C20 Cl1 6.2(11) . . . . ?
C19 C20 C21 C22 -7.0(18) . . . . ?
Cl1 C20 C21 C22 171.7(10) . . . . ?
C20 C21 C22 C23 11(2) . . . . ?
C21 C22 C23 C24 -10(2) . . . . ?
C20 C19 C24 C23 -1.7(14) . . . . ?
C3 C19 C24 C23 175.7(9) . . . . ?
C20 C19 C24 Cl2 176.3(7) . . . . ?
C3 C19 C24 Cl2 -6.3(13) . . . . ?
C22 C23 C24 C19 5.6(19) . . . . ?
C22 C23 C24 Cl2 -172.4(11) . . . . ?
C26 O3 C25 O4 -0.1(14) . . . . ?
C26 O3 C25 C7 -177.8(9) . . . . ?
C6 C7 C25 O4 12.4(16) . . . . ?
C8 C7 C25 O4 -166.7(9) . . . . ?
C6 C7 C25 O3 -170.0(8) . . . . ?
C8 C7 C25 O3 10.9(13) . . . . ?
C25 O3 C26 C27 174.0(10) . . . . ?
C9 C8 C28 C33 88.5(11) . . . . ?
C7 C8 C28 C33 -87.1(12) . . . . ?
C9 C8 C28 C29 -94.3(11) . . . . ?
C7 C8 C28 C29 90.1(12) . . . . ?
C33 C28 C29 C30 -1.2(15) . . . . ?
C8 C28 C29 C30 -178.6(9) . . . . ?
C33 C28 C29 Cl3 178.9(8) . . . . ?
C8 C28 C29 Cl3 1.5(13) . . . . ?
C28 C29 C30 C31 0.4(17) . . . . ?
Cl3 C29 C30 C31 -179.7(10) . . . . ?
C29 C30 C31 C32 1(2) . . . . ?
C30 C31 C32 C33 -1(3) . . . . ?
C29 C28 C33 C32 0.9(16) . . . . ?
C8 C28 C33 C32 178.2(11) . . . . ?
C29 C28 C33 Cl4 178.3(8) . . . . ?
C8 C28 C33 Cl4 -4.4(13) . . . . ?
C31 C32 C33 C28 0(2) . . . . ?
C31 C32 C33 Cl4 -177.1(15) . . . . ?
C35 O5 C34 O6 0.4(13) . . . . ?
C35 O5 C34 C12 -178.5(8) . . . . ?
C11 C12 C34 O6 -9.9(14) . . . . ?
C13 C12 C34 O6 169.7(9) . . . . ?
C11 C12 C34 O5 169.0(8) . . . . ?
C13 C12 C34 O5 -11.4(12) . . . . ?
C34 O5 C35 C36 -176.6(12) . . . . ?
C14 C13 C37 C38 89.6(13) . . . . ?
C12 C13 C37 C38 -95.2(12) . . . . ?
C14 C13 C37 C42 -93.9(12) . . . . ?
C12 C13 C37 C42 81.4(12) . . . . ?
C42 C37 C38 C39 -2.7(14) . . . . ?
C13 C37 C38 C39 174.1(9) . . . . ?
C42 C37 C38 Cl5 177.7(7) . . . . ?
C13 C37 C38 Cl5 -5.6(13) . . . . ?
C37 C38 C39 C40 1.4(18) . . . . ?
Cl5 C38 C39 C40 -178.9(11) . . . . ?
C38 C39 C40 C41 3(2) . . . . ?
C39 C40 C41 C42 -5(3) . . . . ?
C40 C41 C42 C37 4(2) . . . . ?
C40 C41 C42 Cl6 -176.9(13) . . . . ?
C38 C37 C42 C41 0.3(16) . . . . ?
C13 C37 C42 C41 -176.7(11) . . . . ?
C38 C37 C42 Cl6 -179.3(8) . . . . ?
C13 C37 C42 Cl6 3.8(12) . . . . ?

loop_
_cod_changelog_entry_id
_cod_changelog_entry_author
_cod_changelog_entry_date
_cod_changelog_entry_text
1 'Vaitkus, Antanas' 2025-01-07T10:03:17+02:00 'Updated bibliographic information.'
